data_4003442
loop_
_publ_author_name
'He, Lei'
'Zhou, Lin'
'Shi, Ping-Ping'
'Ye, Qiong'
'Fu, Da-Wei'

_publ_section_title
;
 One-Dimensional Cadmium Thiocyanate Perovskite Ferroelastics Tuned by
 Halogen Substitution
;
_journal_name_full 'Chemistry of Materials'
_journal_paper_doi 10.1021/acs.chemmater.9b04232
_journal_year 2019
_chemical_formula_sum 'C10 H17 Cd F N4 S3'
_chemical_formula_weight 420.87
_space_group_IT_number 194
_space_group_name_Hall '-P 6c 2c'
_space_group_name_H-M_alt 'P 63/m m c'
_symmetry_cell_setting hexagonal
_symmetry_space_group_name_Hall '-P 6c 2c'
_symmetry_space_group_name_H-M 'P 63/m m c'
_atom_sites_solution_primary direct
_atom_sites_solution_secondary difmap
_audit_creation_method SHELXL-97
_cell_angle_alpha 90.00
_cell_angle_beta 90.00
_cell_angle_gamma 120.00
_cell_formula_units_Z 2
_cell_length_a 9.5649(10)
_cell_length_b 9.5649(10)
_cell_length_c 10.7489(9)
_cell_measurement_reflns_used 211
_cell_measurement_temperature 308(2)
_cell_measurement_theta_max 30.67
_cell_measurement_theta_min 2.46
_cell_volume 851.64(14)
_computing_structure_refinement 'SHELXL-97 (Sheldrick, 1997)'
_computing_structure_solution 'SHELXS-97 (Sheldrick, 1990)'
_diffrn_ambient_temperature 308(2)
_diffrn_measured_fraction_theta_full 0.989
_diffrn_measured_fraction_theta_max 0.989
_diffrn_measurement_device_type 'XtaLAB Synergy R, DW system, HyPix'
_diffrn_measurement_method '\w scans'
_diffrn_radiation_monochromator graphite
_diffrn_radiation_source 'fine-focus sealed tube'
_diffrn_radiation_type MoK\a
_diffrn_radiation_wavelength 0.71073
_diffrn_reflns_av_R_equivalents 0.0308
_diffrn_reflns_av_sigmaI/netI 0.0200
_diffrn_reflns_limit_h_max 12
_diffrn_reflns_limit_h_min -13
_diffrn_reflns_limit_k_max 13
_diffrn_reflns_limit_k_min -11
_diffrn_reflns_limit_l_max 15
_diffrn_reflns_limit_l_min -13
_diffrn_reflns_number 3715
_diffrn_reflns_theta_full 30.67
_diffrn_reflns_theta_max 30.67
_diffrn_reflns_theta_min 2.46
_exptl_absorpt_coefficient_mu 1.649
_exptl_absorpt_correction_T_max 0.726
_exptl_absorpt_correction_T_min 0.719
_exptl_absorpt_correction_type multi-scan
_exptl_crystal_colour colorless
_exptl_crystal_density_diffrn 1.574
_exptl_crystal_density_method 'not measured'
_exptl_crystal_description columnar
_exptl_crystal_F_000 386
_exptl_crystal_size_max 0.20
_exptl_crystal_size_mid 0.20
_exptl_crystal_size_min 0.20
_refine_diff_density_max 0.983
_refine_diff_density_min -1.405
_refine_diff_density_rms 0.217
_refine_ls_extinction_method none
_refine_ls_goodness_of_fit_ref 1.183
_refine_ls_matrix_type full
_refine_ls_number_parameters 77
_refine_ls_number_reflns 482
_refine_ls_number_restraints 226
_refine_ls_restrained_S_all 1.093
_refine_ls_R_factor_all 0.2098
_refine_ls_R_factor_gt 0.1730
_refine_ls_shift/su_max 0.005
_refine_ls_shift/su_mean 0.000
_refine_ls_structure_factor_coef Fsqd
_refine_ls_weighting_details 'calc w=1/[\s^2^(Fo^2^)+(0.0100P)^2^+50.0000P] where P=(Fo^2^+2Fc^2^)/3'
_refine_ls_weighting_scheme calc
_refine_ls_wR_factor_gt 0.3526
_refine_ls_wR_factor_ref 0.3558
_reflns_number_gt 211
_reflns_number_total 482
_reflns_threshold_expression >2sigma(I)
_cod_data_source_file cm9b04232_si_005.cif
_cod_data_source_block F_308K
_cod_depositor_comments
;
The following automatic conversions were performed:

data item '_exptl_absorpt_correction_type' value 'Multi-scan' was
changed to 'multi-scan' in accordance with the
/home/data/users/saulius/crontab/automatic-downloads/rss-feeds/ACS/lib/dictionaries/cif_core.dic
dictionary named 'cif_core.dic' version 2.4.2 last updated on
2011-04-26.

Automatic conversion script
Id: cif_fix_values 7556 2019-12-06 15:28:31Z antanas 
;
_cod_original_cell_volume 851.6(2)
_cod_database_code 4003442

loop_
_symmetry_equiv_pos_as_xyz
'x, y, z'
'-y, x-y, z'
'-x+y, -x, z'
'-x, -y, z+1/2'
'y, -x+y, z+1/2'
'x-y, x, z+1/2'
'y, x, -z'
'x-y, -y, -z'
'-x, -x+y, -z'
'-y, -x, -z+1/2'
'-x+y, y, -z+1/2'
'x, x-y, -z+1/2'
'-x, -y, -z'
'y, -x+y, -z'
'x-y, x, -z'
'x, y, -z-1/2'
'-y, x-y, -z-1/2'
'-x+y, -x, -z-1/2'
'-y, -x, z'
'-x+y, y, z'
'x, x-y, z'
'y, x, z-1/2'
'x-y, -y, z-1/2'
'-x, -x+y, z-1/2'

loop_
_atom_site_label
_atom_site_type_symbol
_atom_site_fract_x
_atom_site_fract_y
_atom_site_fract_z
_atom_site_U_iso_or_equiv
_atom_site_adp_type
_atom_site_occupancy
_atom_site_symmetry_multiplicity
_atom_site_calc_flag
_atom_site_refinement_flags
Cd1 Cd 1.0000 1.0000 0.0000 0.1822(15) Uani 1 12 d SDU
S1 S 0.8500(3) 0.7001(6) 0.1293(4) 0.186(3) Uani 0.50 2 d SPDU
C1 C 0.8870(8) 0.7740(16) 0.2500 0.224(2) Uani 1 4 d SDU
N1 N 0.9044(5) 0.8088(9) 0.1338(8) 0.198(6) Uani 0.50 2 d SPDU
C3 C 0.6667 0.3333 0.1050(9) 0.264(6) Uani 0.50 6 d SPDU
C2 C 0.7186(7) 0.2814(7) -0.0120(17) 0.239(2) Uani 0.07 2 d SPDU
N2 N 0.6667 0.3333 0.2500 0.285(2) Uani 1 12 d SDU
C2A C 0.7186(8) 0.4373(15) -0.0120(17) 0.241(4) Uani 0.07 2 d SPDU
C2B C 0.5627(15) 0.2814(8) -0.0120(17) 0.237(4) Uani 0.07 2 d SPDU
C3A C 0.6667 0.3333 0.3950(9) 0.262(4) Uani 0.50 6 d SPDU
C2C C 0.7186(7) 0.2814(7) 0.5119(17) 0.241(4) Uani 0.07 2 d SPDU
C2D C 0.7186(8) 0.4373(15) 0.5119(17) 0.243(5) Uani 0.07 2 d SPDU
C2E C 0.5627(15) 0.2814(8) 0.5119(17) 0.241(5) Uani 0.07 2 d SPDU
C4 C 0.851(2) 0.4254(10) 0.2500 0.329(9) Uani 0.33 4 d SPDU
C5 C 0.5746(10) 0.4254(10) 0.2500 0.324(7) Uani 0.33 4 d SPDU
C6 C 0.5753(10) 0.151(2) 0.2500 0.313(9) Uani 0.16 4 d SPDU
F1 F 0.6667 0.3333 0.6138(19) 0.224(2) Uani 0.25 6 d SPDU
F1A F 0.6667 0.3333 -0.1139(19) 0.224(2) Uani 0.25 6 d SPDU

loop_
_atom_site_aniso_label
_atom_site_aniso_U_11
_atom_site_aniso_U_22
_atom_site_aniso_U_33
_atom_site_aniso_U_23
_atom_site_aniso_U_13
_atom_site_aniso_U_12
Cd1 0.237(2) 0.237(2) 0.0733(13) 0.000 0.000 0.1183(11)
S1 0.232(7) 0.219(3) 0.103(3) -0.004(3) -0.0022(16) 0.1094(14)
C1 0.298(5) 0.255(5) 0.1048(18) 0.000 0.000 0.127(3)
N1 0.264(14) 0.218(3) 0.097(4) -0.006(4) -0.0030(19) 0.1090(16)
C3 0.332(7) 0.332(7) 0.129(11) 0.000 0.000 0.166(4)
C2 0.3027(16) 0.3027(16) 0.115(5) 0.003(2) -0.003(2) 0.153(2)
N2 0.365(3) 0.365(3) 0.127(3) 0.000 0.000 0.1824(15)
C2A 0.315(8) 0.293(5) 0.108(7) -0.013(6) -0.006(3) 0.146(2)
C2B 0.302(5) 0.299(8) 0.112(6) 0.003(2) 0.005(4) 0.151(2)
C3A 0.336(6) 0.336(6) 0.113(3) 0.000 0.000 0.168(3)
C2C 0.302(5) 0.302(5) 0.124(5) -0.0045(19) 0.0045(19) 0.156(6)
C2D 0.315(11) 0.289(8) 0.118(4) 0.016(4) 0.0080(19) 0.145(4)
C2E 0.303(8) 0.301(11) 0.121(4) -0.0043(19) -0.009(4) 0.151(4)
C4 0.362(4) 0.394(11) 0.22(2) 0.000 0.000 0.181(2)
C5 0.382(2) 0.382(2) 0.22(2) 0.000 0.000 0.200(3)
C6 0.387(12) 0.364(5) 0.18(2) 0.000 0.000 0.182(2)
F1 0.298(5) 0.255(5) 0.1048(18) 0.000 0.000 0.127(3)
F1A 0.298(5) 0.255(5) 0.1048(18) 0.000 0.000 0.127(3)

loop_
_atom_type_symbol
_atom_type_description
_atom_type_scat_dispersion_real
_atom_type_scat_dispersion_imag
_atom_type_scat_source
C C 0.0033 0.0016 'International Tables Vol C Tables 4.2.6.8 and 6.1.1.4'
H H 0.0000 0.0000 'International Tables Vol C Tables 4.2.6.8 and 6.1.1.4'
N N 0.0061 0.0033 'International Tables Vol C Tables 4.2.6.8 and 6.1.1.4'
S S 0.1246 0.1234 'International Tables Vol C Tables 4.2.6.8 and 6.1.1.4'
F F 0.0171 0.0103 'International Tables Vol C Tables 4.2.6.8 and 6.1.1.4'
Cd Cd -0.8075 1.2024 'International Tables Vol C Tables 4.2.6.8 and 6.1.1.4'

loop_
_geom_angle_atom_site_label_1
_geom_angle_atom_site_label_2
_geom_angle_atom_site_label_3
_geom_angle
_geom_angle_site_symmetry_1
_geom_angle_site_symmetry_3
N1 Cd1 N1 79.8(4) 2_765 3_675
N1 Cd1 N1 179.998(1) 2_765 14_565
N1 Cd1 N1 100.2(4) 3_675 14_565
N1 Cd1 N1 79.8(4) 2_765 .
N1 Cd1 N1 79.8(4) 3_675 .
N1 Cd1 N1 100.2(4) 14_565 .
N1 Cd1 N1 100.2(4) 2_765 13_775
N1 Cd1 N1 100.2(4) 3_675 13_775
N1 Cd1 N1 79.8(4) 14_565 13_775
N1 Cd1 N1 179.999(1) . 13_775
N1 Cd1 N1 100.2(4) 2_765 15_655
N1 Cd1 N1 179.999(1) 3_675 15_655
N1 Cd1 N1 79.8(4) 14_565 15_655
N1 Cd1 N1 100.2(4) . 15_655
N1 Cd1 N1 79.8(4) 13_775 15_655
N1 Cd1 S1 13.0(3) 2_765 2_765
N1 Cd1 S1 89.71(18) 3_675 2_765
N1 Cd1 S1 167.0(3) 14_565 2_765
N1 Cd1 S1 89.71(18) . 2_765
N1 Cd1 S1 90.29(18) 13_775 2_765
N1 Cd1 S1 90.29(18) 15_655 2_765
N1 Cd1 S1 89.71(18) 2_765 3_675
N1 Cd1 S1 13.0(3) 3_675 3_675
N1 Cd1 S1 90.29(18) 14_565 3_675
N1 Cd1 S1 89.71(18) . 3_675
N1 Cd1 S1 90.29(18) 13_775 3_675
N1 Cd1 S1 167.0(3) 15_655 3_675
S1 Cd1 S1 98.20(12) 2_765 3_675
N1 Cd1 S1 89.71(18) 2_765 .
N1 Cd1 S1 89.71(18) 3_675 .
N1 Cd1 S1 90.29(18) 14_565 .
N1 Cd1 S1 13.0(3) . .
N1 Cd1 S1 167.0(3) 13_775 .
N1 Cd1 S1 90.29(18) 15_655 .
S1 Cd1 S1 98.20(12) 2_765 .
S1 Cd1 S1 98.20(12) 3_675 .
N1 Cd1 S1 90.29(18) 2_765 15_655
N1 Cd1 S1 167.0(3) 3_675 15_655
N1 Cd1 S1 89.71(18) 14_565 15_655
N1 Cd1 S1 90.29(18) . 15_655
N1 Cd1 S1 89.71(18) 13_775 15_655
N1 Cd1 S1 13.0(3) 15_655 15_655
S1 Cd1 S1 81.80(12) 2_765 15_655
S1 Cd1 S1 180.0 3_675 15_655
S1 Cd1 S1 81.80(12) . 15_655
N1 Cd1 S1 167.0(3) 2_765 14_565
N1 Cd1 S1 90.29(18) 3_675 14_565
N1 Cd1 S1 13.0(3) 14_565 14_565
N1 Cd1 S1 90.29(18) . 14_565
N1 Cd1 S1 89.71(18) 13_775 14_565
N1 Cd1 S1 89.71(18) 15_655 14_565
S1 Cd1 S1 179.999(1) 2_765 14_565
S1 Cd1 S1 81.80(12) 3_675 14_565
S1 Cd1 S1 81.80(12) . 14_565
S1 Cd1 S1 98.20(12) 15_655 14_565
N1 Cd1 S1 90.29(18) 2_765 13_775
N1 Cd1 S1 90.29(18) 3_675 13_775
N1 Cd1 S1 89.71(18) 14_565 13_775
N1 Cd1 S1 167.0(3) . 13_775
N1 Cd1 S1 13.0(3) 13_775 13_775
N1 Cd1 S1 89.71(18) 15_655 13_775
S1 Cd1 S1 81.80(12) 2_765 13_775
S1 Cd1 S1 81.80(12) 3_675 13_775
S1 Cd1 S1 180.0 . 13_775
S1 Cd1 S1 98.20(12) 15_655 13_775
S1 Cd1 S1 98.20(12) 14_565 13_775
N1 S1 C1 61.7(7) . .
N1 S1 Cd1 32.3(6) . .
C1 S1 Cd1 94.0(5) . .
N1 C1 N1 154.0(14) 16_556 .
N1 C1 S1 38.3(4) 16_556 16_556
N1 C1 S1 167.8(12) . 16_556
N1 C1 S1 167.8(12) 16_556 .
N1 C1 S1 38.2(4) . .
S1 C1 S1 129.5(10) 16_556 .
S1 N1 C1 80.1(8) . .
S1 N1 Cd1 134.7(9) . .
C1 N1 Cd1 145.2(9) . .
C3A C3 C2E 145(10) 16_556 17_656
C3A C3 C2E 144(10) 16_556 16_556
C2E C3 C2E 58.6(10) 17_656 16_556
C3A C3 C2E 148(10) 16_556 18_666
C2E C3 C2E 58.6(10) 17_656 18_666
C2E C3 C2E 58.6(10) 16_556 18_666
C3A C3 C2D 145(10) 16_556 18_666
C2E C3 C2D 0.0(9) 17_656 18_666
C2E C3 C2D 58.6(7) 16_556 18_666
C2E C3 C2D 58.6(7) 18_666 18_666
C3A C3 C2D 144(10) 16_556 17_656
C2E C3 C2D 58.6(7) 17_656 17_656
C2E C3 C2D 0.0(13) 16_556 17_656
C2E C3 C2D 58.6(7) 18_666 17_656
C2D C3 C2D 58.6(10) 18_666 17_656
C3A C3 C2D 148(10) 16_556 16_556
C2E C3 C2D 58.6(7) 17_656 16_556
C2E C3 C2D 58.6(7) 16_556 16_556
C2E C3 C2D 0.0(13) 18_666 16_556
C2D C3 C2D 58.6(10) 18_666 16_556
C2D C3 C2D 58.6(10) 17_656 16_556
C3A C3 C2C 144(10) 16_556 18_666
C2E C3 C2C 58.6(7) 17_656 18_666
C2E C3 C2C 0.0(6) 16_556 18_666
C2E C3 C2C 58.6(7) 18_666 18_666
C2D C3 C2C 58.6(7) 18_666 18_666
C2D C3 C2C 0.0(12) 17_656 18_666
C2D C3 C2C 58.6(7) 16_556 18_666
C3A C3 C2C 148(10) 16_556 17_656
C2E C3 C2C 58.6(7) 17_656 17_656
C2E C3 C2C 58.6(7) 16_556 17_656
C2E C3 C2C 0.0(12) 18_666 17_656
C2D C3 C2C 58.6(7) 18_666 17_656
C2D C3 C2C 58.6(7) 17_656 17_656
C2D C3 C2C 0.0(12) 16_556 17_656
C2C C3 C2C 58.6(10) 18_666 17_656
C3A C3 C2C 145(10) 16_556 16_556
C2E C3 C2C 0.0(9) 17_656 16_556
C2E C3 C2C 58.6(7) 16_556 16_556
C2E C3 C2C 58.6(7) 18_666 16_556
C2D C3 C2C 0.0(9) 18_666 16_556
C2D C3 C2C 58.6(7) 17_656 16_556
C2D C3 C2C 58.6(7) 16_556 16_556
C2C C3 C2C 58.6(10) 18_666 16_556
C2C C3 C2C 58.6(10) 17_656 16_556
C3A C3 C2B 145(10) 16_556 2_655
C2E C3 C2B 0.0(9) 17_656 2_655
C2E C3 C2B 58.6(7) 16_556 2_655
C2E C3 C2B 58.6(7) 18_666 2_655
C2D C3 C2B 0.0(9) 18_666 2_655
C2D C3 C2B 58.6(7) 17_656 2_655
C2D C3 C2B 58.6(7) 16_556 2_655
C2C C3 C2B 58.6(7) 18_666 2_655
C2C C3 C2B 58.6(7) 17_656 2_655
C2C C3 C2B 0.0(9) 16_556 2_655
C3A C3 C2B 148(10) 16_556 3_665
C2E C3 C2B 58.6(7) 17_656 3_665
C2E C3 C2B 58.6(7) 16_556 3_665
C2E C3 C2B 0.0(11) 18_666 3_665
C2D C3 C2B 58.6(7) 18_666 3_665
C2D C3 C2B 58.6(7) 17_656 3_665
C2D C3 C2B 0.0(7) 16_556 3_665
C2C C3 C2B 58.6(7) 18_666 3_665
C2C C3 C2B 0.0(11) 17_656 3_665
C2C C3 C2B 58.6(7) 16_556 3_665
C2B C3 C2B 58.6(10) 2_655 3_665
C6 N2 C6 120.000(1) . 2_655
C6 N2 C6 120.000(1) . 3_665
C6 N2 C6 119.999(1) 2_655 3_665
C6 N2 C5 120.000(1) . 3_665
C6 N2 C5 0.000(1) 2_655 3_665
C6 N2 C5 119.999(2) 3_665 3_665
C6 N2 C5 120.000(1) . .
C6 N2 C5 120.000(1) 2_655 .
C6 N2 C5 0.001(1) 3_665 .
C5 N2 C5 120.000(1) 3_665 .
C6 N2 C5 0.002(2) . 2_655
C6 N2 C5 119.999(1) 2_655 2_655
C6 N2 C5 120.002(2) 3_665 2_655
C5 N2 C5 120.0 3_665 2_655
C5 N2 C5 120.001(1) . 2_655
C3A N2 C3A 179.999(1) 16_556 .
C6 N2 C4 120.000(1) . .
C6 N2 C4 0.001(3) 2_655 .
C6 N2 C4 120.000(2) 3_665 .
C5 N2 C4 0.001(3) 3_665 .
C5 N2 C4 120.000(2) . .
C5 N2 C4 120.0 2_655 .
C6 N2 C4 0.0(7) . 3_665
C6 N2 C4 120.000(1) 2_655 3_665
C6 N2 C4 120.001(2) 3_665 3_665
C5 N2 C4 120.0 3_665 3_665
C5 N2 C4 120.000(2) . 3_665
C5 N2 C4 0.0 2_655 3_665
C3A N2 C4 90.000(2) 16_556 3_665
C3A N2 C4 89.999(2) . 3_665
C4 N2 C4 120.0 . 3_665
C6 N2 C4 120.000(1) . 2_655
C6 N2 C4 120.000(1) 2_655 2_655
C6 N2 C4 0.000(1) 3_665 2_655
C5 N2 C4 120.000(1) 3_665 2_655
C5 N2 C4 0.001(1) . 2_655
C5 N2 C4 120.0 2_655 2_655
C3A N2 C4 90.0 16_556 2_655
C3A N2 C4 90.0 . 2_655
C4 N2 C4 120.000(1) . 2_655
C4 N2 C4 120.0 3_665 2_655
C3 C3A C2E 34(10) 16_556 2_655
C3 C3A C2E 36(10) 16_556 3_665
C2E C3A C2E 58.6(10) 2_655 3_665
C3 C3A C2D 34(10) 16_556 3_665
C2E C3A C2D 0.0(9) 2_655 3_665
C2E C3A C2D 58.6(7) 3_665 3_665
C3 C3A C2E 33(10) 16_556 .
C2E C3A C2E 58.6(10) 2_655 .
C2E C3A C2E 58.6(10) 3_665 .
C2D C3A C2E 58.6(7) 3_665 .
C3 C3A C2D 33(10) 16_556 2_655
C2E C3A C2D 58.6(7) 2_655 2_655
C2E C3A C2D 58.6(7) 3_665 2_655
C2D C3A C2D 58.6(10) 3_665 2_655
C2E C3A C2D 0.0(13) . 2_655
C3 C3A C2D 36(10) 16_556 .
C2E C3A C2D 58.6(7) 2_655 .
C2E C3A C2D 0.0(13) 3_665 .
C2D C3A C2D 58.6(10) 3_665 .
C2E C3A C2D 58.6(7) . .
C2D C3A C2D 58.6(10) 2_655 .
C3 C3A C2C 34(10) 16_556 .
C2E C3A C2C 0.0(9) 2_655 .
C2E C3A C2C 58.6(7) 3_665 .
C2D C3A C2C 0.0(9) 3_665 .
C2E C3A C2C 58.6(7) . .
C2D C3A C2C 58.6(7) 2_655 .
C2D C3A C2C 58.6(7) . .
C3 C3A C2C 33(10) 16_556 3_665
C2E C3A C2C 58.6(7) 2_655 3_665
C2E C3A C2C 58.6(7) 3_665 3_665
C2D C3A C2C 58.6(7) 3_665 3_665
C2E C3A C2C 0.0(13) . 3_665
C2D C3A C2C 0.0(12) 2_655 3_665
C2D C3A C2C 58.6(7) . 3_665
C2C C3A C2C 58.6(10) . 3_665
C3 C3A C2C 36(10) 16_556 2_655
C2E C3A C2C 58.6(7) 2_655 2_655
C2E C3A C2C 0.0(10) 3_665 2_655
C2D C3A C2C 58.6(7) 3_665 2_655
C2E C3A C2C 58.6(7) . 2_655
C2D C3A C2C 58.6(7) 2_655 2_655
C2D C3A C2C 0.0(12) . 2_655
C2C C3A C2C 58.6(10) . 2_655
C2C C3A C2C 58.6(10) 3_665 2_655
C3 C3A C2B 34(10) 16_556 17_656
C2E C3A C2B 0.0(9) 2_655 17_656
C2E C3A C2B 58.6(7) 3_665 17_656
C2D C3A C2B 0.0(9) 3_665 17_656
C2E C3A C2B 58.6(7) . 17_656
C2D C3A C2B 58.6(7) 2_655 17_656
C2D C3A C2B 58.6(7) . 17_656
C2C C3A C2B 0.0(9) . 17_656
C2C C3A C2B 58.6(7) 3_665 17_656
C2C C3A C2B 58.6(7) 2_655 17_656
C3 C3A C2B 33(10) 16_556 16_556
C2E C3A C2B 58.6(7) 2_655 16_556
C2E C3A C2B 58.6(7) 3_665 16_556
C2D C3A C2B 58.6(7) 3_665 16_556
C2E C3A C2B 0.0(11) . 16_556
C2D C3A C2B 0.0(11) 2_655 16_556
C2D C3A C2B 58.6(7) . 16_556
C2C C3A C2B 58.6(7) . 16_556
C2C C3A C2B 0.0(11) 3_665 16_556
C2C C3A C2B 58.6(7) 2_655 16_556
C2B C3A C2B 58.6(10) 17_656 16_556
F1A F1 C2 141(10) 16_556 16_556
F1A F1 C2 141(10) 16_556 18_666
C2 F1 C2 64.8(13) 16_556 18_666
F1A F1 C2 143(10) 16_556 17_656
C2 F1 C2 64.8(13) 16_556 17_656
C2 F1 C2 64.8(13) 18_666 17_656
F1A F1 C2A 141(10) 16_556 18_666
C2 F1 C2A 0.0(9) 16_556 18_666
C2 F1 C2A 64.8(11) 18_666 18_666
C2 F1 C2A 64.8(11) 17_656 18_666
F1A F1 C2A 141(10) 16_556 17_656
C2 F1 C2A 64.8(11) 16_556 17_656
C2 F1 C2A 0.0(13) 18_666 17_656
C2 F1 C2A 64.8(11) 17_656 17_656
C2A F1 C2A 64.8(13) 18_666 17_656
F1A F1 C2A 143(10) 16_556 16_556
C2 F1 C2A 64.8(11) 16_556 16_556
C2 F1 C2A 64.8(11) 18_666 16_556
C2 F1 C2A 0.0(7) 17_656 16_556
C2A F1 C2A 64.8(13) 18_666 16_556
C2A F1 C2A 64.8(13) 17_656 16_556
F1A F1 C2B 141(10) 16_556 17_656
C2 F1 C2B 0.0(9) 16_556 17_656
C2 F1 C2B 64.8(11) 18_666 17_656
C2 F1 C2B 64.8(11) 17_656 17_656
C2A F1 C2B 0.0(8) 18_666 17_656
C2A F1 C2B 64.8(11) 17_656 17_656
C2A F1 C2B 64.8(11) 16_556 17_656
F1A F1 C2B 141(10) 16_556 16_556
C2 F1 C2B 64.8(11) 16_556 16_556
C2 F1 C2B 0.0(7) 18_666 16_556
C2 F1 C2B 64.8(11) 17_656 16_556
C2A F1 C2B 64.8(11) 18_666 16_556
C2A F1 C2B 0.0(10) 17_656 16_556
C2A F1 C2B 64.8(11) 16_556 16_556
C2B F1 C2B 64.8(13) 17_656 16_556
F1A F1 C2B 143(10) 16_556 18_666
C2 F1 C2B 64.8(11) 16_556 18_666
C2 F1 C2B 64.8(11) 18_666 18_666
C2 F1 C2B 0.0(10) 17_656 18_666
C2A F1 C2B 64.8(11) 18_666 18_666
C2A F1 C2B 64.8(11) 17_656 18_666
C2A F1 C2B 0.0(10) 16_556 18_666
C2B F1 C2B 64.8(13) 17_656 18_666
C2B F1 C2B 64.8(13) 16_556 18_666
F1A F1 C2D 141(10) 16_556 3_665
C2 F1 C2D 0.0(9) 16_556 3_665
C2 F1 C2D 64.7(11) 18_666 3_665
C2 F1 C2D 64.7(11) 17_656 3_665
C2A F1 C2D 0.0(9) 18_666 3_665
C2A F1 C2D 64.7(11) 17_656 3_665
C2A F1 C2D 64.7(11) 16_556 3_665
C2B F1 C2D 0.0(9) 17_656 3_665
C2B F1 C2D 64.7(11) 16_556 3_665
C2B F1 C2D 64.7(11) 18_666 3_665
F1A F1 C2D 141(10) 16_556 2_655
C2 F1 C2D 64.7(11) 16_556 2_655
C2 F1 C2D 0.0(7) 18_666 2_655
C2 F1 C2D 64.7(11) 17_656 2_655
C2A F1 C2D 64.7(11) 18_666 2_655
C2A F1 C2D 0.0(7) 17_656 2_655
C2A F1 C2D 64.7(11) 16_556 2_655
C2B F1 C2D 64.7(11) 17_656 2_655
C2B F1 C2D 0.0(7) 16_556 2_655
C2B F1 C2D 64.7(11) 18_666 2_655
C2D F1 C2D 64.7(12) 3_665 2_655
C2 F1A C2 64.7(12) . 3_665
C2 F1A C2 64.7(12) . 2_655
C2 F1A C2 64.7(12) 3_665 2_655
C2 F1A C2A 0.0(9) . 3_665
C2 F1A C2A 64.7(10) 3_665 3_665
C2 F1A C2A 64.7(10) 2_655 3_665
C2 F1A C2A 64.7(10) . 2_655
C2 F1A C2A 0.0(13) 3_665 2_655
C2 F1A C2A 64.7(10) 2_655 2_655
C2A F1A C2A 64.7(12) 3_665 2_655
C2 F1A C2A 64.7(10) . .
C2 F1A C2A 64.7(10) 3_665 .
C2 F1A C2A 0.0(13) 2_655 .
C2A F1A C2A 64.7(12) 3_665 .
C2A F1A C2A 64.7(12) 2_655 .
C2 F1A C2B 64.7(10) . .
C2 F1A C2B 0.0(7) 3_665 .
C2 F1A C2B 64.7(10) 2_655 .
C2A F1A C2B 64.7(10) 3_665 .
C2A F1A C2B 0.0(7) 2_655 .
C2A F1A C2B 64.7(10) . .
C2 F1A C2B 0.0(9) . 2_655
C2 F1A C2B 64.7(10) 3_665 2_655
C2 F1A C2B 64.7(10) 2_655 2_655
C2A F1A C2B 0.0(9) 3_665 2_655
C2A F1A C2B 64.7(10) 2_655 2_655
C2A F1A C2B 64.7(10) . 2_655
C2B F1A C2B 64.7(12) . 2_655
C2 F1A C2B 64.7(10) . 3_665
C2 F1A C2B 64.7(10) 3_665 3_665
C2 F1A C2B 0.0(7) 2_655 3_665
C2A F1A C2B 64.7(10) 3_665 3_665
C2A F1A C2B 64.7(10) 2_655 3_665
C2A F1A C2B 0.0(10) . 3_665
C2B F1A C2B 64.7(12) . 3_665
C2B F1A C2B 64.7(12) 2_655 3_665
F1 F1A C2D 38(10) 16_556 18_666
C2 F1A C2D 0.0(9) . 18_666
C2 F1A C2D 64.7(11) 3_665 18_666
C2 F1A C2D 64.7(11) 2_655 18_666
C2A F1A C2D 0.0(9) 3_665 18_666
C2A F1A C2D 64.7(11) 2_655 18_666
C2A F1A C2D 64.7(11) . 18_666
C2B F1A C2D 64.7(11) . 18_666
C2B F1A C2D 0.0(9) 2_655 18_666
C2B F1A C2D 64.7(11) 3_665 18_666
F1 F1A C2D 37(10) 16_556 17_656
C2 F1A C2D 64.7(11) . 17_656
C2 F1A C2D 0.0(7) 3_665 17_656
C2 F1A C2D 64.7(11) 2_655 17_656
C2A F1A C2D 64.7(11) 3_665 17_656
C2A F1A C2D 0.0(10) 2_655 17_656
C2A F1A C2D 64.7(11) . 17_656
C2B F1A C2D 0.0(12) . 17_656
C2B F1A C2D 64.7(11) 2_655 17_656
C2B F1A C2D 64.7(11) 3_665 17_656
C2D F1A C2D 64.7(13) 18_666 17_656

loop_
_geom_bond_atom_site_label_1
_geom_bond_atom_site_label_2
_geom_bond_distance
_geom_bond_site_symmetry_2
Cd1 N1 2.139(7) 2_765
Cd1 N1 2.139(7) 3_675
Cd1 N1 2.139(7) 14_565
Cd1 N1 2.139(7) .
Cd1 N1 2.139(7) 13_775
Cd1 N1 2.139(7) 15_655
Cd1 S1 2.846(5) 2_765
Cd1 S1 2.846(5) 3_675
Cd1 S1 2.846(5) .
Cd1 S1 2.846(5) 15_655
Cd1 S1 2.846(5) 14_565
Cd1 S1 2.846(5) 13_775
S1 N1 0.902(10) .
S1 C1 1.435(6) .
C1 N1 1.282(9) 16_556
C1 N1 1.282(9) .
C1 S1 1.435(6) 16_556
C3 C3A 0.001(14) 16_556
C3 C2E 1.523(18) 17_656
C3 C2E 1.523(18) 16_556
C3 C2E 1.523(18) 18_666
C3 C2D 1.523(18) 18_666
C3 C2D 1.523(18) 17_656
C3 C2D 1.523(18) 16_556
C3 C2C 1.523(18) 18_666
C3 C2C 1.523(18) 17_656
C3 C2C 1.523(18) 16_556
C3 C2B 1.524(17) 2_655
C3 C2B 1.524(17) 3_665
C2 C2A 0.00(3) 3_665
C2 C2B 0.00(3) 2_655
C2 C2C 0.00(3) 16_556
C2 C2D 0.00(3) 18_666
C2 C2E 0.00(3) 17_656
C2 F1 1.39(2) 16_556
C2 F1A 1.39(2) .
C2 C2B 1.491(14) .
C2 C2A 1.491(14) 2_655
C2 C2D 1.491(15) 17_656
C2 C2A 1.491(14) .
C2 C2B 1.491(14) 3_665
N2 C6 1.513(17) .
N2 C6 1.513(17) 2_655
N2 C6 1.513(17) 3_665
N2 C5 1.526(17) 3_665
N2 C5 1.526(17) .
N2 C5 1.526(17) 2_655
N2 C3A 1.558(10) 16_556
N2 C3A 1.558(10) .
N2 C4 1.526(17) .
N2 C4 1.526(17) 3_665
N2 C4 1.526(17) 2_655
C2A C2B 0.00(4) 3_665
C2A C2 0.00(3) 2_655
C2A C2D 0.00(3) 16_556
C2A C2C 0.00(3) 17_656
C2A C2E 0.00(3) 18_666
C2A F1 1.39(2) 16_556
C2A F1A 1.39(2) .
C2A C2B 1.491(14) 2_655
C2A C2A 1.49(2) 3_665
C2A C2D 1.491(15) 18_666
C2A C2A 1.49(2) 2_655
C2A C2D 1.491(15) 17_656
C2B C2A 0.00(4) 2_655
C2B C2 0.00(3) 3_665
C2B C2D 0.00(3) 17_656
C2B C2C 0.00(3) 18_666
C2B C2E 0.00(3) 16_556
C2B F1 1.39(2) 16_556
C2B F1A 1.39(2) .
C2B C2B 1.49(2) 2_655
C2B C2A 1.491(14) 3_665
C2B C2D 1.491(15) 18_666
C2B C2B 1.49(2) 3_665
C3A C3 0.001(14) 16_556
C3A C2E 1.524(17) 2_655
C3A C2E 1.524(17) 3_665
C3A C2D 1.524(17) 3_665
C3A C2E 1.524(17) .
C3A C2D 1.524(17) 2_655
C3A C2D 1.524(17) .
C3A C2C 1.524(17) .
C3A C2C 1.524(17) 3_665
C3A C2C 1.524(17) 2_655
C3A C2B 1.524(18) 17_656
C3A C2B 1.524(18) 16_556
C2C C2E 0.00(3) 2_655
C2C C2D 0.00(3) 3_665
C2C C2B 0.00(3) 17_656
C2C C2A 0.00(3) 18_666
C2C C2 0.00(3) 16_556
C2C F1 1.39(2) .
C2C F1A 1.39(2) 16_556
C2C C2D 1.491(14) 2_655
C2C C2B 1.491(15) 16_556
C2C C2A 1.491(15) 17_656
C2C C2B 1.491(15) 18_666
C2C C2A 1.491(15) 16_556
C2D C2E 0.00(3) 3_665
C2D C2C 0.00(4) 2_655
C2D C2B 0.00(3) 18_666
C2D C2A 0.00(3) 16_556
C2D C2 0.00(3) 17_656
C2D F1 1.39(2) .
C2D F1A 1.39(2) 16_556
C2D C2D 1.49(2) 3_665
C2D C2B 1.491(15) 17_656
C2D C2A 1.491(15) 18_666
C2D C2D 1.49(2) 2_655
C2D C2B 1.491(15) 16_556
C2E C2D 0.00(4) 2_655
C2E C2C 0.00(4) 3_665
C2E C2B 0.00(3) 16_556
C2E C2A 0.00(3) 17_656
C2E C2 0.00(3) 18_666
C2E F1 1.39(2) .
C2E F1A 1.39(2) 16_556
C2E C2D 1.491(14) 3_665
C2E C2B 1.491(15) 17_656
C2E C2A 1.491(15) 18_666
C2E C2B 1.491(16) 18_666
C2E C2A 1.491(15) 16_556
C4 C5 0.00(4) 3_665
C4 C6 0.01(2) 2_655
C5 C4 0.00(3) 2_655
C5 C6 0.01(2) 3_665
C6 C5 0.01(2) 2_655
C6 C4 0.01(2) 3_665
F1 F1A 0.00(3) 16_556
F1 C2 1.39(2) 16_556
F1 C2 1.39(2) 18_666
F1 C2 1.39(2) 17_656
F1 C2A 1.39(2) 18_666
F1 C2A 1.39(2) 17_656
F1 C2A 1.39(2) 16_556
F1 C2B 1.39(2) 17_656
F1 C2B 1.39(2) 16_556
F1 C2B 1.39(2) 18_666
F1 C2D 1.39(2) 3_665
F1 C2D 1.39(2) 2_655
F1A F1 0.00(3) 16_556
F1A C2 1.39(2) 3_665
F1A C2 1.39(2) 2_655
F1A C2A 1.39(2) 3_665
F1A C2A 1.39(2) 2_655
F1A C2B 1.39(2) 2_655
F1A C2B 1.39(2) 3_665
F1A C2D 1.39(2) 18_666
F1A C2D 1.39(2) 17_656

loop_
_geom_torsion_atom_site_label_1
_geom_torsion_atom_site_label_2
_geom_torsion_atom_site_label_3
_geom_torsion_atom_site_label_4
_geom_torsion
_geom_torsion_site_symmetry_1
_geom_torsion_site_symmetry_4
N1 Cd1 S1 N1 39.9(2) 2_765 .
N1 Cd1 S1 N1 -39.88(19) 3_675 .
N1 Cd1 S1 N1 -140.1(2) 14_565 .
N1 Cd1 S1 N1 179.996(4) 13_775 .
N1 Cd1 S1 N1 140.12(19) 15_655 .
S1 Cd1 S1 N1 49.79(9) 2_765 .
S1 Cd1 S1 N1 -49.79(8) 3_675 .
S1 Cd1 S1 N1 130.21(8) 15_655 .
S1 Cd1 S1 N1 -130.21(8) 14_565 .
S1 Cd1 S1 N1 -163(100) 13_775 .
N1 Cd1 S1 C1 39.9(2) 2_765 .
N1 Cd1 S1 C1 -39.9(2) 3_675 .
N1 Cd1 S1 C1 -140.1(2) 14_565 .
N1 Cd1 S1 C1 0.000(2) . .
N1 Cd1 S1 C1 179.996(2) 13_775 .
N1 Cd1 S1 C1 140.1(2) 15_655 .
S1 Cd1 S1 C1 49.79(8) 2_765 .
S1 Cd1 S1 C1 -49.79(8) 3_675 .
S1 Cd1 S1 C1 130.21(8) 15_655 .
S1 Cd1 S1 C1 -130.21(8) 14_565 .
S1 Cd1 S1 C1 -163(100) 13_775 .
N1 S1 C1 N1 179.99(5) . 16_556
Cd1 S1 C1 N1 179.99(5) . 16_556
Cd1 S1 C1 N1 0.000(3) . .
N1 S1 C1 S1 180.000(4) . 16_556
Cd1 S1 C1 S1 180.000(3) . 16_556
Cd1 S1 N1 C1 180.000(4) . .
C1 S1 N1 Cd1 180.000(3) . .
N1 C1 N1 S1 180.004(4) 16_556 .
S1 C1 N1 S1 0.00(5) 16_556 .
N1 C1 N1 Cd1 0.004(5) 16_556 .
S1 C1 N1 Cd1 180.00(5) 16_556 .
S1 C1 N1 Cd1 180.000(4) . .
N1 Cd1 N1 S1 -139.34(14) 2_765 .
N1 Cd1 N1 S1 139.34(14) 3_675 .
N1 Cd1 N1 S1 40.66(14) 14_565 .
N1 Cd1 N1 S1 -62.3(18) 13_775 .
N1 Cd1 N1 S1 -40.66(14) 15_655 .
S1 Cd1 N1 S1 -130.90(6) 2_765 .
S1 Cd1 N1 S1 130.90(6) 3_675 .
S1 Cd1 N1 S1 -49.10(6) 15_655 .
S1 Cd1 N1 S1 49.10(6) 14_565 .
S1 Cd1 N1 S1 180.000(5) 13_775 .
N1 Cd1 N1 C1 40.66(14) 2_765 .
N1 Cd1 N1 C1 -40.66(14) 3_675 .
N1 Cd1 N1 C1 -139.34(14) 14_565 .
N1 Cd1 N1 C1 118(2) 13_775 .
N1 Cd1 N1 C1 139.34(14) 15_655 .
S1 Cd1 N1 C1 49.10(6) 2_765 .
S1 Cd1 N1 C1 -49.10(6) 3_675 .
S1 Cd1 N1 C1 180.000(7) . .
S1 Cd1 N1 C1 130.90(6) 15_655 .
S1 Cd1 N1 C1 -130.90(6) 14_565 .
S1 Cd1 N1 C1 0.000(6) 13_775 .
C3A C3 N2 C6 14(22) 16_556 .
C2E C3 N2 C6 -60.0 17_656 .
C2E C3 N2 C6 59.998(1) 16_556 .
C2E C3 N2 C6 180.002(2) 18_666 .
C2D C3 N2 C6 -60.0 18_666 .
C2D C3 N2 C6 60.000(1) 17_656 .
C2D C3 N2 C6 180.000(1) 16_556 .
C2C C3 N2 C6 60.0 18_666 .
C2C C3 N2 C6 180.002(2) 17_656 .
C2C C3 N2 C6 -60.0 16_556 .
C2B C3 N2 C6 -60.0 2_655 .
C2B C3 N2 C6 180.000(1) 3_665 .
C3A C3 N2 C6 134(22) 16_556 2_655
C2E C3 N2 C6 60.002(1) 17_656 2_655
C2E C3 N2 C6 179.998(1) 16_556 2_655
C2E C3 N2 C6 -59.998(2) 18_666 2_655
C2D C3 N2 C6 59.999(1) 18_666 2_655
C2D C3 N2 C6 180.001(1) 17_656 2_655
C2D C3 N2 C6 -60.000(2) 16_556 2_655
C2C C3 N2 C6 179.999(1) 18_666 2_655
C2C C3 N2 C6 -59.997(2) 17_656 2_655
C2C C3 N2 C6 60.0 16_556 2_655
C2B C3 N2 C6 60.0 2_655 2_655
C2B C3 N2 C6 -59.999(2) 3_665 2_655
C3A C3 N2 C6 -106(22) 16_556 3_665
C2E C3 N2 C6 180.0 17_656 3_665
C2E C3 N2 C6 -60.003(1) 16_556 3_665
C2E C3 N2 C6 60.001(2) 18_666 3_665
C2D C3 N2 C6 179.999(1) 18_666 3_665
C2D C3 N2 C6 -60.000(1) 17_656 3_665
C2D C3 N2 C6 59.999(2) 16_556 3_665
C2C C3 N2 C6 -60.002(1) 18_666 3_665
C2C C3 N2 C6 60.002(2) 17_656 3_665
C2C C3 N2 C6 180.0 16_556 3_665
C2B C3 N2 C6 180.0 2_655 3_665
C2B C3 N2 C6 60.000(1) 3_665 3_665
C3A C3 N2 C5 134(22) 16_556 3_665
C2E C3 N2 C5 60.002(1) 17_656 3_665
C2E C3 N2 C5 179.998(1) 16_556 3_665
C2E C3 N2 C5 -59.998(2) 18_666 3_665
C2D C3 N2 C5 59.999(1) 18_666 3_665
C2D C3 N2 C5 180.001(1) 17_656 3_665
C2D C3 N2 C5 -60.000(2) 16_556 3_665
C2C C3 N2 C5 179.999(1) 18_666 3_665
C2C C3 N2 C5 -59.997(2) 17_656 3_665
C2C C3 N2 C5 60.0 16_556 3_665
C2B C3 N2 C5 60.0 2_655 3_665
C2B C3 N2 C5 -59.999(2) 3_665 3_665
C3A C3 N2 C5 -106(22) 16_556 .
C2E C3 N2 C5 180.0 17_656 .
C2E C3 N2 C5 -60.002(1) 16_556 .
C2E C3 N2 C5 60.002(2) 18_666 .
C2D C3 N2 C5 180.0 18_666 .
C2D C3 N2 C5 -60.000(1) 17_656 .
C2D C3 N2 C5 60.000(1) 16_556 .
C2C C3 N2 C5 -60.002(1) 18_666 .
C2C C3 N2 C5 60.002(2) 17_656 .
C2C C3 N2 C5 180.0 16_556 .
C2B C3 N2 C5 180.0 2_655 .
C2B C3 N2 C5 60.000(2) 3_665 .
C3A C3 N2 C5 14(22) 16_556 2_655
C2E C3 N2 C5 -60.0 17_656 2_655
C2E C3 N2 C5 59.999(2) 16_556 2_655
C2E C3 N2 C5 180.003(1) 18_666 2_655
C2D C3 N2 C5 -60.0 18_666 2_655
C2D C3 N2 C5 60.002(1) 17_656 2_655
C2D C3 N2 C5 180.001(1) 16_556 2_655
C2C C3 N2 C5 60.000(1) 18_666 2_655
C2C C3 N2 C5 180.004(2) 17_656 2_655
C2C C3 N2 C5 -60.0 16_556 2_655
C2B C3 N2 C5 -60.0 2_655 2_655
C2B C3 N2 C5 180.001(1) 3_665 2_655
C2E C3 N2 C3A -74(30) 17_656 16_556
C2E C3 N2 C3A 46(30) 16_556 16_556
C2E C3 N2 C3A 166(30) 18_666 16_556
C2D C3 N2 C3A -74(30) 18_666 16_556
C2D C3 N2 C3A 46(30) 17_656 16_556
C2D C3 N2 C3A 166(30) 16_556 16_556
C2C C3 N2 C3A 46(30) 18_666 16_556
C2C C3 N2 C3A 166(30) 17_656 16_556
C2C C3 N2 C3A -74(30) 16_556 16_556
C2B C3 N2 C3A -74(30) 2_655 16_556
C2B C3 N2 C3A 166(30) 3_665 16_556
C3A C3 N2 C3A 0(100) 16_556 .
C2E C3 N2 C3A -123(100) 17_656 .
C2E C3 N2 C3A -3(100) 16_556 .
C2E C3 N2 C3A 117(100) 18_666 .
C2D C3 N2 C3A -123(100) 18_666 .
C2D C3 N2 C3A -3(100) 17_656 .
C2D C3 N2 C3A 117(100) 16_556 .
C2C C3 N2 C3A -3(100) 18_666 .
C2C C3 N2 C3A 117(100) 17_656 .
C2C C3 N2 C3A -123(100) 16_556 .
C2B C3 N2 C3A -123(100) 2_655 .
C2B C3 N2 C3A 117(100) 3_665 .
C3A C3 N2 C4 134(22) 16_556 .
C2E C3 N2 C4 60.001(1) 17_656 .
C2E C3 N2 C4 179.998(1) 16_556 .
C2E C3 N2 C4 -59.998(2) 18_666 .
C2D C3 N2 C4 59.999(1) 18_666 .
C2D C3 N2 C4 180.000(1) 17_656 .
C2D C3 N2 C4 -60.000(2) 16_556 .
C2C C3 N2 C4 179.998(1) 18_666 .
C2C C3 N2 C4 -59.998(2) 17_656 .
C2C C3 N2 C4 60.0 16_556 .
C2B C3 N2 C4 60.000(1) 2_655 .
C2B C3 N2 C4 -60.000(2) 3_665 .
C3A C3 N2 C4 14(22) 16_556 3_665
C2E C3 N2 C4 -60.0 17_656 3_665
C2E C3 N2 C4 59.998(2) 16_556 3_665
C2E C3 N2 C4 180.002(2) 18_666 3_665
C2D C3 N2 C4 -60.0 18_666 3_665
C2D C3 N2 C4 60.001(1) 17_656 3_665
C2D C3 N2 C4 180.000(2) 16_556 3_665
C2C C3 N2 C4 59.998(1) 18_666 3_665
C2C C3 N2 C4 180.002(2) 17_656 3_665
C2C C3 N2 C4 -60.0 16_556 3_665
C2B C3 N2 C4 -60.0 2_655 3_665
C2B C3 N2 C4 180.000(1) 3_665 3_665
C3A C3 N2 C4 -106(22) 16_556 2_655
C2E C3 N2 C4 180.0 17_656 2_655
C2E C3 N2 C4 -60.002(1) 16_556 2_655
C2E C3 N2 C4 60.002(2) 18_666 2_655
C2D C3 N2 C4 180.0 18_666 2_655
C2D C3 N2 C4 -60.000(1) 17_656 2_655
C2D C3 N2 C4 59.999(1) 16_556 2_655
C2C C3 N2 C4 -60.002(1) 18_666 2_655
C2C C3 N2 C4 60.002(2) 17_656 2_655
C2C C3 N2 C4 180.0 16_556 2_655
C2B C3 N2 C4 180.0 2_655 2_655
C2B C3 N2 C4 60.000(2) 3_665 2_655
C2B C2A C2B C2A 177(100) 3_665 2_655
C2 C2A C2B C2A 172(100) 2_655 2_655
C2D C2A C2B C2A -173(100) 16_556 2_655
C2C C2A C2B C2A -173(100) 17_656 2_655
C2E C2A C2B C2A -171(100) 18_666 2_655
F1 C2A C2B C2A -13(100) 16_556 2_655
F1A C2A C2B C2A -13(100) . 2_655
C2B C2A C2B C2A -81(100) 2_655 2_655
C2A C2A C2B C2A -81(100) 3_665 2_655
C2D C2A C2B C2A -81(100) 18_666 2_655
C2D C2A C2B C2A -171(100) 17_656 2_655
C2B C2A C2B C2 27(100) 3_665 3_665
C2 C2A C2B C2 22(100) 2_655 3_665
C2D C2A C2B C2 37(100) 16_556 3_665
C2C C2A C2B C2 36(100) 17_656 3_665
C2E C2A C2B C2 38(100) 18_666 3_665
F1 C2A C2B C2 -163(100) 16_556 3_665
F1A C2A C2B C2 -163(100) . 3_665
C2B C2A C2B C2 129(100) 2_655 3_665
C2A C2A C2B C2 129(100) 3_665 3_665
C2D C2A C2B C2 129(100) 18_666 3_665
C2A C2A C2B C2 -150(100) 2_655 3_665
C2D C2A C2B C2 39(100) 17_656 3_665
C2B C2A C2B C2D -12(100) 3_665 17_656
C2 C2A C2B C2D -17(100) 2_655 17_656
C2D C2A C2B C2D -2(100) 16_556 17_656
C2C C2A C2B C2D -2(100) 17_656 17_656
C2E C2A C2B C2D 0(100) 18_666 17_656
F1 C2A C2B C2D 158(100) 16_556 17_656
F1A C2A C2B C2D 158(100) . 17_656
C2B C2A C2B C2D 90(100) 2_655 17_656
C2A C2A C2B C2D 90(100) 3_665 17_656
C2D C2A C2B C2D 90(100) 18_666 17_656
C2A C2A C2B C2D 171(100) 2_655 17_656
C2B C2A C2B C2C -11(100) 3_665 18_666
C2 C2A C2B C2C -16(100) 2_655 18_666
C2D C2A C2B C2C -1(100) 16_556 18_666
C2C C2A C2B C2C -1(100) 17_656 18_666
C2E C2A C2B C2C 1(100) 18_666 18_666
F1 C2A C2B C2C 160(100) 16_556 18_666
F1A C2A C2B C2C 160(100) . 18_666
C2B C2A C2B C2C 91(100) 2_655 18_666
C2A C2A C2B C2C 91(100) 3_665 18_666
C2D C2A C2B C2C 91(100) 18_666 18_666
C2A C2A C2B C2C 172(100) 2_655 18_666
C2D C2A C2B C2C 1(100) 17_656 18_666
C2B C2A C2B C2E -14(100) 3_665 16_556
C2 C2A C2B C2E -19(100) 2_655 16_556
C2D C2A C2B C2E -4(100) 16_556 16_556
C2C C2A C2B C2E -4(100) 17_656 16_556
C2E C2A C2B C2E -2(100) 18_666 16_556
F1 C2A C2B C2E 156(100) 16_556 16_556
F1A C2A C2B C2E 157(100) . 16_556
C2B C2A C2B C2E 88(100) 2_655 16_556
C2A C2A C2B C2E 88(100) 3_665 16_556
C2D C2A C2B C2E 88(100) 18_666 16_556
C2A C2A C2B C2E 169(100) 2_655 16_556
C2D C2A C2B C2E -2(100) 17_656 16_556
C2B C2A C2B F1 -170(100) 3_665 16_556
C2 C2A C2B F1 -175(100) 2_655 16_556
C2D C2A C2B F1 -160(100) 16_556 16_556
C2C C2A C2B F1 -161(100) 17_656 16_556
C2E C2A C2B F1 -159(100) 18_666 16_556
F1A C2A C2B F1 0.0(5) . 16_556
C2B C2A C2B F1 -68.5(7) 2_655 16_556
C2A C2A C2B F1 -68.5(7) 3_665 16_556
C2D C2A C2B F1 -68.6(9) 18_666 16_556
C2A C2A C2B F1 13(100) 2_655 16_556
C2D C2A C2B F1 -158(100) 17_656 16_556
C2B C2A C2B F1A -170(100) 3_665 .
C2 C2A C2B F1A -175(100) 2_655 .
C2D C2A C2B F1A -160(100) 16_556 .
C2C C2A C2B F1A -161(100) 17_656 .
C2E C2A C2B F1A -159(100) 18_666 .
F1 C2A C2B F1A 0.0(5) 16_556 .
C2B C2A C2B F1A -68.5(7) 2_655 .
C2A C2A C2B F1A -68.5(7) 3_665 .
C2D C2A C2B F1A -68.6(10) 18_666 .
C2A C2A C2B F1A 13(100) 2_655 .
C2D C2A C2B F1A -158(100) 17_656 .
C2B C2A C2B C2B -102(100) 3_665 2_655
C2 C2A C2B C2B -107(100) 2_655 2_655
C2D C2A C2B C2B -92(100) 16_556 2_655
C2C C2A C2B C2B -92(100) 17_656 2_655
C2E C2A C2B C2B -90(100) 18_666 2_655
F1 C2A C2B C2B 68.5(7) 16_556 2_655
F1A C2A C2B C2B 68.5(7) . 2_655
C2A C2A C2B C2B 0.0(11) 3_665 2_655
C2D C2A C2B C2B 0.0(11) 18_666 2_655
C2A C2A C2B C2B 81(100) 2_655 2_655
C2D C2A C2B C2B -90(100) 17_656 2_655
C2B C2A C2B C2A -102(100) 3_665 3_665
C2 C2A C2B C2A -107(100) 2_655 3_665
C2D C2A C2B C2A -92(100) 16_556 3_665
C2C C2A C2B C2A -92(100) 17_656 3_665
C2E C2A C2B C2A -90(100) 18_666 3_665
F1 C2A C2B C2A 68.5(7) 16_556 3_665
F1A C2A C2B C2A 68.5(7) . 3_665
C2B C2A C2B C2A 0.0(11) 2_655 3_665
C2D C2A C2B C2A 0.0(11) 18_666 3_665
C2A C2A C2B C2A 81(100) 2_655 3_665
C2D C2A C2B C2A -90(100) 17_656 3_665
C2B C2A C2B C2D -102(100) 3_665 18_666
C2 C2A C2B C2D -107(100) 2_655 18_666
C2D C2A C2B C2D -92(100) 16_556 18_666
C2C C2A C2B C2D -92(100) 17_656 18_666
C2E C2A C2B C2D -90(100) 18_666 18_666
F1 C2A C2B C2D 68.6(9) 16_556 18_666
F1A C2A C2B C2D 68.6(10) . 18_666
C2B C2A C2B C2D 0.0(11) 2_655 18_666
C2A C2A C2B C2D 0.0(11) 3_665 18_666
C2A C2A C2B C2D 81(100) 2_655 18_666
C2D C2A C2B C2D -90(100) 17_656 18_666
C2 C2A C2B C2B -5(100) 2_655 3_665
C2D C2A C2B C2B 10(100) 16_556 3_665
C2C C2A C2B C2B 10(100) 17_656 3_665
C2E C2A C2B C2B 12(100) 18_666 3_665
F1 C2A C2B C2B 170(100) 16_556 3_665
F1A C2A C2B C2B 170(100) . 3_665
C2B C2A C2B C2B 102(100) 2_655 3_665
C2A C2A C2B C2B 102(100) 3_665 3_665
C2D C2A C2B C2B 102(100) 18_666 3_665
C2A C2A C2B C2B -177(100) 2_655 3_665
C2D C2A C2B C2B 12(100) 17_656 3_665
C6 N2 C4 C5 -114(100) . 3_665
C6 N2 C4 C5 -4(100) 2_655 3_665
C6 N2 C4 C5 66(100) 3_665 3_665
C5 N2 C4 C5 66(100) . 3_665
C5 N2 C4 C5 -114(100) 2_655 3_665
C3A N2 C4 C5 156(100) 16_556 3_665
C3A N2 C4 C5 -24(100) . 3_665
C4 N2 C4 C5 -114(100) 3_665 3_665
C4 N2 C4 C5 66(100) 2_655 3_665
C3 N2 C4 C5 156(100) . 3_665
C6 N2 C4 C6 -110(100) . 2_655
C6 N2 C4 C6 70(100) 3_665 2_655
C5 N2 C4 C6 4(100) 3_665 2_655
C5 N2 C4 C6 70(100) . 2_655
C5 N2 C4 C6 -110(100) 2_655 2_655
C3A N2 C4 C6 160(100) 16_556 2_655
C3A N2 C4 C6 -20(100) . 2_655
C4 N2 C4 C6 -110(100) 3_665 2_655
C4 N2 C4 C6 70(100) 2_655 2_655
C3 N2 C4 C6 160(100) . 2_655
C6 N2 C5 C4 94.540(14) . 2_655
C6 N2 C5 C4 -85.458(14) 2_655 2_655
C6 N2 C5 C4 -18.67(2) 3_665 2_655
C5 N2 C5 C4 -85.459(14) 3_665 2_655
C5 N2 C5 C4 94.539(14) 2_655 2_655
C3A N2 C5 C4 -175.461(14) 16_556 2_655
C3A N2 C5 C4 4.540(14) . 2_655
C4 N2 C5 C4 -85.460(14) . 2_655
C4 N2 C5 C4 94.539(14) 3_665 2_655
C3 N2 C5 C4 -175.460(14) . 2_655
C6 N2 C5 C6 113.21(2) . 3_665
C6 N2 C5 C6 -66.79(2) 2_655 3_665
C5 N2 C5 C6 -66.79(2) 3_665 3_665
C5 N2 C5 C6 113.21(2) 2_655 3_665
C3A N2 C5 C6 -156.79(2) 16_556 3_665
C3A N2 C5 C6 23.21(2) . 3_665
C4 N2 C5 C6 -66.79(2) . 3_665
C4 N2 C5 C6 113.21(2) 3_665 3_665
C4 N2 C5 C6 18.67(2) 2_655 3_665
C3 N2 C5 C6 -156.79(2) . 3_665
C6 N2 C6 C5 37(100) 2_655 2_655
C6 N2 C6 C5 -143(100) 3_665 2_655
C5 N2 C6 C5 37(100) 3_665 2_655
C5 N2 C6 C5 -143(100) . 2_655
C3A N2 C6 C5 127(100) 16_556 2_655
C3A N2 C6 C5 -53(100) . 2_655
C4 N2 C6 C5 37(100) . 2_655
C4 N2 C6 C5 -43(100) 3_665 2_655
C4 N2 C6 C5 -143(100) 2_655 2_655
C3 N2 C6 C5 127(100) . 2_655
C6 N2 C6 C4 80(100) 2_655 3_665
C6 N2 C6 C4 -100(100) 3_665 3_665
C5 N2 C6 C4 80(100) 3_665 3_665
C5 N2 C6 C4 -100(100) . 3_665
C5 N2 C6 C4 43(100) 2_655 3_665
C3A N2 C6 C4 170(100) 16_556 3_665
C3A N2 C6 C4 -10(100) . 3_665
C4 N2 C6 C4 80(100) . 3_665
C4 N2 C6 C4 -100(100) 2_655 3_665
C3 N2 C6 C4 170(100) . 3_665
C2A C2 F1A F1 -166(100) 3_665 16_556
C2B C2 F1A F1 -23(100) 2_655 16_556
C2C C2 F1A F1 -3(100) 16_556 16_556
C2D C2 F1A F1 -4(100) 18_666 16_556
C2E C2 F1A F1 0(100) 17_656 16_556
C2B C2 F1A F1 34(100) . 16_556
C2A C2 F1A F1 34(100) 2_655 16_556
C2D C2 F1A F1 34(100) 17_656 16_556
C2A C2 F1A F1 -39(100) . 16_556
C2B C2 F1A F1 -39(100) 3_665 16_556
C2A C2 F1A C2 160(100) 3_665 3_665
C2B C2 F1A C2 -57(100) 2_655 3_665
C2C C2 F1A C2 -37(100) 16_556 3_665
C2D C2 F1A C2 -38(100) 18_666 3_665
C2E C2 F1A C2 -34(100) 17_656 3_665
F1 C2 F1A C2 -34(100) 16_556 3_665
C2B C2 F1A C2 0.0(6) . 3_665
C2A C2 F1A C2 0.0(6) 2_655 3_665
C2D C2 F1A C2 0.0(5) 17_656 3_665
C2A C2 F1A C2 -72.6(5) . 3_665
C2B C2 F1A C2 -72.6(5) 3_665 3_665
C2A C2 F1A C2 -127(100) 3_665 2_655
C2B C2 F1A C2 15(100) 2_655 2_655
C2C C2 F1A C2 35(100) 16_556 2_655
C2D C2 F1A C2 35(100) 18_666 2_655
C2E C2 F1A C2 38(100) 17_656 2_655
F1 C2 F1A C2 39(100) 16_556 2_655
C2B C2 F1A C2 72.6(5) . 2_655
C2A C2 F1A C2 72.6(5) 2_655 2_655
C2D C2 F1A C2 72.6(6) 17_656 2_655
C2A C2 F1A C2 0.0(6) . 2_655
C2B C2 F1A C2 0.0(6) 3_665 2_655
C2B C2 F1A C2A 143(100) 2_655 3_665
C2C C2 F1A C2A 162(100) 16_556 3_665
C2D C2 F1A C2A 162(100) 18_666 3_665
C2E C2 F1A C2A 165(100) 17_656 3_665
F1 C2 F1A C2A 166(100) 16_556 3_665
C2B C2 F1A C2A -160(100) . 3_665
C2A C2 F1A C2A -160(100) 2_655 3_665
C2D C2 F1A C2A -160(100) 17_656 3_665
C2A C2 F1A C2A 127(100) . 3_665
C2B C2 F1A C2A 127(100) 3_665 3_665
C2A C2 F1A C2A 160(100) 3_665 2_655
C2B C2 F1A C2A -57(100) 2_655 2_655
C2C C2 F1A C2A -37(100) 16_556 2_655
C2D C2 F1A C2A -38(100) 18_666 2_655
C2E C2 F1A C2A -34(100) 17_656 2_655
F1 C2 F1A C2A -34(100) 16_556 2_655
C2B C2 F1A C2A 0.0(6) . 2_655
C2D C2 F1A C2A 0.0(5) 17_656 2_655
C2A C2 F1A C2A -72.6(9) . 2_655
C2B C2 F1A C2A -72.6(7) 3_665 2_655
C2A C2 F1A C2A -127(100) 3_665 .
C2B C2 F1A C2A 15(100) 2_655 .
C2C C2 F1A C2A 35(100) 16_556 .
C2D C2 F1A C2A 35(100) 18_666 .
C2E C2 F1A C2A 38(100) 17_656 .
F1 C2 F1A C2A 39(100) 16_556 .
C2B C2 F1A C2A 72.6(7) . .
C2A C2 F1A C2A 72.6(9) 2_655 .
C2D C2 F1A C2A 72.6(8) 17_656 .
C2B C2 F1A C2A 0.0(6) 3_665 .
C2A C2 F1A C2B 160(100) 3_665 .
C2B C2 F1A C2B -57(100) 2_655 .
C2C C2 F1A C2B -37(100) 16_556 .
C2D C2 F1A C2B -38(100) 18_666 .
C2E C2 F1A C2B -34(100) 17_656 .
F1 C2 F1A C2B -34(100) 16_556 .
C2A C2 F1A C2B 0.0(6) 2_655 .
C2D C2 F1A C2B 0.0(6) 17_656 .
C2A C2 F1A C2B -72.6(7) . .
C2B C2 F1A C2B -72.6(9) 3_665 .
C2A C2 F1A C2B -143(100) 3_665 2_655
C2C C2 F1A C2B 20(100) 16_556 2_655
C2D C2 F1A C2B 19(100) 18_666 2_655
C2E C2 F1A C2B 23(100) 17_656 2_655
F1 C2 F1A C2B 23(100) 16_556 2_655
C2B C2 F1A C2B 57(100) . 2_655
C2A C2 F1A C2B 57(100) 2_655 2_655
C2D C2 F1A C2B 57(100) 17_656 2_655
C2A C2 F1A C2B -15(100) . 2_655
C2B C2 F1A C2B -15(100) 3_665 2_655
C2A C2 F1A C2B -127(100) 3_665 3_665
C2B C2 F1A C2B 15(100) 2_655 3_665
C2C C2 F1A C2B 35(100) 16_556 3_665
C2D C2 F1A C2B 35(100) 18_666 3_665
C2E C2 F1A C2B 38(100) 17_656 3_665
F1 C2 F1A C2B 39(100) 16_556 3_665
C2B C2 F1A C2B 72.6(9) . 3_665
C2A C2 F1A C2B 72.6(7) 2_655 3_665
C2D C2 F1A C2B 72.6(8) 17_656 3_665
C2A C2 F1A C2B 0.0(6) . 3_665
C2A C2 F1A C2D -162(100) 3_665 18_666
C2B C2 F1A C2D -19(100) 2_655 18_666
C2C C2 F1A C2D 1(100) 16_556 18_666
C2E C2 F1A C2D 4(100) 17_656 18_666
F1 C2 F1A C2D 4(100) 16_556 18_666
C2B C2 F1A C2D 38(100) . 18_666
C2A C2 F1A C2D 38(100) 2_655 18_666
C2D C2 F1A C2D 38(100) 17_656 18_666
C2A C2 F1A C2D -35(100) . 18_666
C2B C2 F1A C2D -35(100) 3_665 18_666
C2A C2 F1A C2D 160(100) 3_665 17_656
C2B C2 F1A C2D -57(100) 2_655 17_656
C2C C2 F1A C2D -37(100) 16_556 17_656
C2D C2 F1A C2D -38(100) 18_666 17_656
C2E C2 F1A C2D -34(100) 17_656 17_656
F1 C2 F1A C2D -34(100) 16_556 17_656
C2B C2 F1A C2D 0.0(5) . 17_656
C2A C2 F1A C2D 0.0(5) 2_655 17_656
C2A C2 F1A C2D -72.6(8) . 17_656
C2B C2 F1A C2D -72.6(8) 3_665 17_656
C2B C2A F1A F1 4(100) 3_665 16_556
C2 C2A F1A F1 -10(100) 2_655 16_556
C2D C2A F1A F1 0(100) 16_556 16_556
C2C C2A F1A F1 4(100) 17_656 16_556
C2E C2A F1A F1 3(100) 18_666 16_556
C2B C2A F1A F1 37(100) 2_655 16_556
C2A C2A F1A F1 37(100) 3_665 16_556
C2D C2A F1A F1 37(100) 18_666 16_556
C2A C2A F1A F1 -36(100) 2_655 16_556
C2D C2A F1A F1 -36(100) 17_656 16_556
C2B C2A F1A C2 -33(100) 3_665 .
C2 C2A F1A C2 -47(100) 2_655 .
C2D C2A F1A C2 -37(100) 16_556 .
C2C C2A F1A C2 -33(100) 17_656 .
C2E C2A F1A C2 -34(100) 18_666 .
F1 C2A F1A C2 -37(100) 16_556 .
C2B C2A F1A C2 0.0(6) 2_655 .
C2A C2A F1A C2 0.0(6) 3_665 .
C2D C2A F1A C2 0.0(5) 18_666 .
C2A C2A F1A C2 -72.6(5) 2_655 .
C2D C2A F1A C2 -72.6(8) 17_656 .
C2B C2A F1A C2 40(100) 3_665 3_665
C2 C2A F1A C2 26(100) 2_655 3_665
C2D C2A F1A C2 36(100) 16_556 3_665
C2C C2A F1A C2 40(100) 17_656 3_665
C2E C2A F1A C2 39(100) 18_666 3_665
F1 C2A F1A C2 36(100) 16_556 3_665
C2B C2A F1A C2 72.6(7) 2_655 3_665
C2A C2A F1A C2 72.6(5) 3_665 3_665
C2D C2A F1A C2 72.6(8) 18_666 3_665
C2A C2A F1A C2 0.0(6) 2_655 3_665
C2D C2A F1A C2 0.0(5) 17_656 3_665
C2B C2A F1A C2 14(100) 3_665 2_655
C2D C2A F1A C2 10(100) 16_556 2_655
C2C C2A F1A C2 14(100) 17_656 2_655
C2E C2A F1A C2 13(100) 18_666 2_655
F1 C2A F1A C2 10(100) 16_556 2_655
C2B C2A F1A C2 47(100) 2_655 2_655
C2A C2A F1A C2 47(100) 3_665 2_655
C2D C2A F1A C2 47(100) 18_666 2_655
C2A C2A F1A C2 -26(100) 2_655 2_655
C2D C2A F1A C2 -26(100) 17_656 2_655
C2B C2A F1A C2A -33(100) 3_665 3_665
C2 C2A F1A C2A -47(100) 2_655 3_665
C2D C2A F1A C2A -37(100) 16_556 3_665
C2C C2A F1A C2A -33(100) 17_656 3_665
C2E C2A F1A C2A -34(100) 18_666 3_665
F1 C2A F1A C2A -37(100) 16_556 3_665
C2B C2A F1A C2A 0.0(6) 2_655 3_665
C2D C2A F1A C2A 0.0(5) 18_666 3_665
C2A C2A F1A C2A -72.6(6) 2_655 3_665
C2D C2A F1A C2A -72.6(6) 17_656 3_665
C2B C2A F1A C2A 40(100) 3_665 2_655
C2 C2A F1A C2A 26(100) 2_655 2_655
C2D C2A F1A C2A 36(100) 16_556 2_655
C2C C2A F1A C2A 40(100) 17_656 2_655
C2E C2A F1A C2A 39(100) 18_666 2_655
F1 C2A F1A C2A 36(100) 16_556 2_655
C2B C2A F1A C2A 72.6(5) 2_655 2_655
C2A C2A F1A C2A 72.6(6) 3_665 2_655
C2D C2A F1A C2A 72.6(6) 18_666 2_655
C2D C2A F1A C2A 0.0(5) 17_656 2_655
C2B C2A F1A C2B 40(100) 3_665 .
C2 C2A F1A C2B 26(100) 2_655 .
C2D C2A F1A C2B 36(100) 16_556 .
C2C C2A F1A C2B 40(100) 17_656 .
C2E C2A F1A C2B 39(100) 18_666 .
F1 C2A F1A C2B 36(100) 16_556 .
C2B C2A F1A C2B 72.6(9) 2_655 .
C2A C2A F1A C2B 72.6(5) 3_665 .
C2D C2A F1A C2B 72.6(8) 18_666 .
C2A C2A F1A C2B 0.0(6) 2_655 .
C2D C2A F1A C2B 0.0(6) 17_656 .
C2B C2A F1A C2B -33(100) 3_665 2_655
C2 C2A F1A C2B -47(100) 2_655 2_655
C2D C2A F1A C2B -37(100) 16_556 2_655
C2C C2A F1A C2B -33(100) 17_656 2_655
C2E C2A F1A C2B -34(100) 18_666 2_655
F1 C2A F1A C2B -37(100) 16_556 2_655
C2A C2A F1A C2B 0.0(6) 3_665 2_655
C2D C2A F1A C2B 0.0(6) 18_666 2_655
C2A C2A F1A C2B -72.6(5) 2_655 2_655
C2D C2A F1A C2B -72.6(8) 17_656 2_655
C2 C2A F1A C2B -14(100) 2_655 3_665
C2D C2A F1A C2B -4(100) 16_556 3_665
C2C C2A F1A C2B 0(100) 17_656 3_665
C2E C2A F1A C2B -1(100) 18_666 3_665
F1 C2A F1A C2B -4(100) 16_556 3_665
C2B C2A F1A C2B 33(100) 2_655 3_665
C2A C2A F1A C2B 33(100) 3_665 3_665
C2D C2A F1A C2B 33(100) 18_666 3_665
C2A C2A F1A C2B -40(100) 2_655 3_665
C2D C2A F1A C2B -40(100) 17_656 3_665
C2B C2A F1A C2D -33(100) 3_665 18_666
C2 C2A F1A C2D -47(100) 2_655 18_666
C2D C2A F1A C2D -37(100) 16_556 18_666
C2C C2A F1A C2D -33(100) 17_656 18_666
C2E C2A F1A C2D -34(100) 18_666 18_666
F1 C2A F1A C2D -37(100) 16_556 18_666
C2B C2A F1A C2D 0.0(6) 2_655 18_666
C2A C2A F1A C2D 0.0(5) 3_665 18_666
C2A C2A F1A C2D -72.6(6) 2_655 18_666
C2D C2A F1A C2D -72.6(9) 17_656 18_666
C2B C2A F1A C2D 40(100) 3_665 17_656
C2 C2A F1A C2D 26(100) 2_655 17_656
C2D C2A F1A C2D 35(100) 16_556 17_656
C2C C2A F1A C2D 40(100) 17_656 17_656
C2E C2A F1A C2D 39(100) 18_666 17_656
F1 C2A F1A C2D 36(100) 16_556 17_656
C2B C2A F1A C2D 72.6(8) 2_655 17_656
C2A C2A F1A C2D 72.6(6) 3_665 17_656
C2D C2A F1A C2D 72.6(9) 18_666 17_656
C2A C2A F1A C2D 0.0(5) 2_655 17_656
C2A C2B F1A F1 173(100) 2_655 16_556
C2 C2B F1A F1 105(100) 3_665 16_556
C2D C2B F1A F1 3(100) 17_656 16_556
C2C C2B F1A F1 -1(100) 18_666 16_556
C2E C2B F1A F1 -1(100) 16_556 16_556
C2B C2B F1A F1 -34(100) 2_655 16_556
C2A C2B F1A F1 -34(100) 3_665 16_556
C2D C2B F1A F1 -34(100) 18_666 16_556
C2B C2B F1A F1 38(100) 3_665 16_556
C2A C2B F1A F1 38(100) . 16_556
C2A C2B F1A C2 -152(100) 2_655 .
C2 C2B F1A C2 139(100) 3_665 .
C2D C2B F1A C2 37(100) 17_656 .
C2C C2B F1A C2 34(100) 18_666 .
C2E C2B F1A C2 33(100) 16_556 .
F1 C2B F1A C2 34(100) 16_556 .
C2B C2B F1A C2 0.0(6) 2_655 .
C2A C2B F1A C2 0.0(6) 3_665 .
C2D C2B F1A C2 0.0(5) 18_666 .
C2B C2B F1A C2 72.6(5) 3_665 .
C2A C2B F1A C2 72.6(7) . .
C2A C2B F1A C2 69(100) 2_655 3_665
C2D C2B F1A C2 -102(100) 17_656 3_665
C2C C2B F1A C2 -105(100) 18_666 3_665
C2E C2B F1A C2 -106(100) 16_556 3_665
F1 C2B F1A C2 -105(100) 16_556 3_665
C2B C2B F1A C2 -139(100) 2_655 3_665
C2A C2B F1A C2 -139(100) 3_665 3_665
C2D C2B F1A C2 -139(100) 18_666 3_665
C2B C2B F1A C2 -66(100) 3_665 3_665
C2A C2B F1A C2 -66(100) . 3_665
C2A C2B F1A C2 135(100) 2_655 2_655
C2 C2B F1A C2 66(100) 3_665 2_655
C2D C2B F1A C2 -36(100) 17_656 2_655
C2C C2B F1A C2 -39(100) 18_666 2_655
C2E C2B F1A C2 -39(100) 16_556 2_655
F1 C2B F1A C2 -38(100) 16_556 2_655
C2B C2B F1A C2 -72.6(5) 2_655 2_655
C2A C2B F1A C2 -72.6(7) 3_665 2_655
C2D C2B F1A C2 -72.6(8) 18_666 2_655
C2B C2B F1A C2 0.0(6) 3_665 2_655
C2A C2B F1A C2 0.0(6) . 2_655
C2A C2B F1A C2A -152(100) 2_655 3_665
C2 C2B F1A C2A 139(100) 3_665 3_665
C2D C2B F1A C2A 37(100) 17_656 3_665
C2C C2B F1A C2A 34(100) 18_666 3_665
C2E C2B F1A C2A 33(100) 16_556 3_665
F1 C2B F1A C2A 34(100) 16_556 3_665
C2B C2B F1A C2A 0.0(6) 2_655 3_665
C2D C2B F1A C2A 0.0(5) 18_666 3_665
C2B C2B F1A C2A 72.6(5) 3_665 3_665
C2A C2B F1A C2A 72.6(9) . 3_665
C2 C2B F1A C2A -69(100) 3_665 2_655
C2D C2B F1A C2A -171(100) 17_656 2_655
C2C C2B F1A C2A -174(100) 18_666 2_655
C2E C2B F1A C2A -175(100) 16_556 2_655
F1 C2B F1A C2A -173(100) 16_556 2_655
C2B C2B F1A C2A 152(100) 2_655 2_655
C2A C2B F1A C2A 152(100) 3_665 2_655
C2D C2B F1A C2A 152(100) 18_666 2_655
C2B C2B F1A C2A -135(100) 3_665 2_655
C2A C2B F1A C2A -135(100) . 2_655
C2A C2B F1A C2A 135(100) 2_655 .
C2 C2B F1A C2A 66(100) 3_665 .
C2D C2B F1A C2A -36(100) 17_656 .
C2C C2B F1A C2A -39(100) 18_666 .
C2E C2B F1A C2A -39(100) 16_556 .
F1 C2B F1A C2A -38(100) 16_556 .
C2B C2B F1A C2A -72.6(5) 2_655 .
C2A C2B F1A C2A -72.6(9) 3_665 .
C2D C2B F1A C2A -72.6(8) 18_666 .
C2B C2B F1A C2A 0.0(6) 3_665 .
C2A C2B F1A C2B -152(100) 2_655 2_655
C2 C2B F1A C2B 139(100) 3_665 2_655
C2D C2B F1A C2B 37(100) 17_656 2_655
C2C C2B F1A C2B 34(100) 18_666 2_655
C2E C2B F1A C2B 33(100) 16_556 2_655
F1 C2B F1A C2B 34(100) 16_556 2_655
C2A C2B F1A C2B 0.0(6) 3_665 2_655
C2D C2B F1A C2B 0.0(6) 18_666 2_655
C2B C2B F1A C2B 72.6(6) 3_665 2_655
C2A C2B F1A C2B 72.6(5) . 2_655
C2A C2B F1A C2B 135(100) 2_655 3_665
C2 C2B F1A C2B 66(100) 3_665 3_665
C2D C2B F1A C2B -36(100) 17_656 3_665
C2C C2B F1A C2B -39(100) 18_666 3_665
C2E C2B F1A C2B -39(100) 16_556 3_665
F1 C2B F1A C2B -38(100) 16_556 3_665
C2B C2B F1A C2B -72.6(6) 2_655 3_665
C2A C2B F1A C2B -72.6(5) 3_665 3_665
C2D C2B F1A C2B -72.6(6) 18_666 3_665
C2A C2B F1A C2B 0.0(6) . 3_665
C2A C2B F1A C2D -152(100) 2_655 18_666
C2 C2B F1A C2D 139(100) 3_665 18_666
C2D C2B F1A C2D 37(100) 17_656 18_666
C2C C2B F1A C2D 34(100) 18_666 18_666
C2E C2B F1A C2D 33(100) 16_556 18_666
F1 C2B F1A C2D 34(100) 16_556 18_666
C2B C2B F1A C2D 0.0(6) 2_655 18_666
C2A C2B F1A C2D 0.0(5) 3_665 18_666
C2B C2B F1A C2D 72.6(6) 3_665 18_666
C2A C2B F1A C2D 72.6(8) . 18_666
C2A C2B F1A C2D 171(100) 2_655 17_656
C2 C2B F1A C2D 102(100) 3_665 17_656
C2C C2B F1A C2D -3(100) 18_666 17_656
C2E C2B F1A C2D -4(100) 16_556 17_656
F1 C2B F1A C2D -3(100) 16_556 17_656
C2B C2B F1A C2D -37(100) 2_655 17_656
C2A C2B F1A C2D -37(100) 3_665 17_656
C2D C2B F1A C2D -37(100) 18_666 17_656
C2B C2B F1A C2D 36(100) 3_665 17_656
C2A C2B F1A C2D 36(100) . 17_656
